data_1545066
loop_
_publ_author_name
'Lee, Melissa'
'Sanford, Melanie S.'

_publ_section_title
;
 Remote C(sp(3))-H Oxygenation of Protonated Aliphatic Amines with
 Potassium Persulfate.
;
_journal_issue 3
_journal_name_full 'Organic letters'
_journal_page_first 572
_journal_page_last 575
_journal_paper_doi 10.1021/acs.orglett.6b03731
_journal_volume 19
_journal_year 2017
_chemical_absolute_configuration unk
_chemical_formula_sum 'C14 H17 N O4'
_chemical_formula_weight 263.28
_space_group_crystal_system monoclinic
_space_group_IT_number 4
_space_group_name_Hall 'P 2yb'
_space_group_name_H-M_alt 'P 1 21 1'
_symmetry_space_group_name_Hall 'P 2yb'
_symmetry_space_group_name_H-M 'P 1 21 1'
_atom_sites_solution_hydrogens mixed
_audit_creation_method SHELXL-2014/6
_cell_angle_alpha 90
_cell_angle_beta 107.183(6)
_cell_angle_gamma 90
_cell_formula_units_Z 2
_cell_length_a 9.3634(6)
_cell_length_b 5.3559(3)
_cell_length_c 13.9632(8)
_cell_measurement_reflns_used 4407
_cell_measurement_temperature 85(2)
_cell_measurement_theta_max 68.8790
_cell_measurement_theta_min 3.2540
_cell_volume 668.99(7)
_computing_cell_refinement 'CrysAlisPro 1.171.38.41 (Rigaku OD, 2015)'
_computing_data_collection 'CrystalClear-SM Expert 2.0 r16 (Rigaku, 2014)'
_computing_data_reduction 'CrysAlisPro 1.171.38.41 (Rigaku OD, 2015)'
_computing_molecular_graphics 'Bruker SHELXTL'
_computing_publication_material 'Bruker SHELXTL'
_computing_structure_refinement 'SHELXL-2014/6 (Sheldrick, 2014)'
_computing_structure_solution 'SHELXT (Sheldrick, 2014)'
_diffrn_ambient_temperature 85(2)
_diffrn_measured_fraction_theta_full 0.984
_diffrn_measured_fraction_theta_max 0.976
_diffrn_measurement_device_type 'Rigaku Saturn 944+ CCD'
_diffrn_radiation_type CuK\a
_diffrn_radiation_wavelength 1.54178
_diffrn_reflns_av_unetI/netI 0.0323
_diffrn_reflns_Laue_measured_fraction_full 0.984
_diffrn_reflns_Laue_measured_fraction_max 0.976
_diffrn_reflns_limit_h_max 9
_diffrn_reflns_limit_h_min -10
_diffrn_reflns_limit_k_max 6
_diffrn_reflns_limit_k_min -6
_diffrn_reflns_limit_l_max 16
_diffrn_reflns_limit_l_min -16
_diffrn_reflns_number 16469
_diffrn_reflns_point_group_measured_fraction_full 0.990
_diffrn_reflns_point_group_measured_fraction_max 0.979
_diffrn_reflns_theta_full 67.679
_diffrn_reflns_theta_max 69.668
_diffrn_reflns_theta_min 3.313
_diffrn_source 'micro-focus rotating anode'
_exptl_absorpt_coefficient_mu 0.795
_exptl_absorpt_correction_T_max 0.64699
_exptl_absorpt_correction_T_min 0.62219
_exptl_absorpt_correction_type multi-scan
_exptl_absorpt_process_details
;
CrysAlisPro 1.171.38.41 (Rigaku Oxford Diffraction, 2015)
Spherical absorption correction
 using equivalent radius and absorption coefficient.
Empirical absorption correction using spherical harmonics,
 implemented in SCALE3 ABSPACK scaling algorithm.
;
_exptl_crystal_colour colorless
_exptl_crystal_density_diffrn 1.307
_exptl_crystal_description needle
_exptl_crystal_F_000 280
_exptl_crystal_size_max 0.440
_exptl_crystal_size_mid 0.030
_exptl_crystal_size_min 0.020
_refine_diff_density_max 0.253
_refine_diff_density_min -0.317
_refine_diff_density_rms 0.066
_refine_ls_abs_structure_details
;
 Classical Flack method preferred over Parsons because s.u. lower.
;
_refine_ls_abs_structure_Flack 0.3(3)
_refine_ls_extinction_coef none
_refine_ls_extinction_method SHELXL
_refine_ls_goodness_of_fit_ref 0.975
_refine_ls_hydrogen_treatment mixed
_refine_ls_matrix_type full
_refine_ls_number_parameters 179
_refine_ls_number_reflns 4498
_refine_ls_number_restraints 1
_refine_ls_restrained_S_all 0.975
_refine_ls_R_factor_all 0.0628
_refine_ls_R_factor_gt 0.0547
_refine_ls_shift/su_max 0.000
_refine_ls_shift/su_mean 0.000
_refine_ls_structure_factor_coef Fsqd
_refine_ls_weighting_details 'w=1/[\s^2^(Fo^2^)+(0.1326P)^2^] where P=(Fo^2^+2Fc^2^)/3'
_refine_ls_weighting_scheme calc
_refine_ls_wR_factor_gt 0.1525
_refine_ls_wR_factor_ref 0.1615
_reflns_Friedel_coverage 0.799
_reflns_Friedel_fraction_full 0.996
_reflns_Friedel_fraction_max 0.983
_reflns_number_gt 3825
_reflns_number_total 4498
_reflns_threshold_expression 'I > 2\s(I)'
_cod_data_source_file ol6b03731_si_001.cif
_cod_data_source_block ml5051
_cod_depositor_comments 'Adding full bibliography for 1545066.cif.'
_cod_database_code 1545066
_shelx_space_group_comment
;
The symmetry employed for this shelxl refinement is uniquely defined
by the following loop, which should always be used as a source of
symmetry information in preference to the above space-group names.
They are only intended as comments.
;
_shelx_estimated_absorpt_t_min 0.721
_shelx_estimated_absorpt_t_max 0.984
_shelxl_version_number 2014/6

loop_
_space_group_symop_operation_xyz
'x, y, z'
'-x, y+1/2, -z'

loop_
_atom_site_label
_atom_site_type_symbol
_atom_site_fract_x
_atom_site_fract_y
_atom_site_fract_z
_atom_site_U_iso_or_equiv
_atom_site_adp_type
_atom_site_occupancy
_atom_site_site_symmetry_order
_atom_site_calc_flag
_atom_site_refinement_flags_posn
_atom_site_refinement_flags_adp
N1 N 0.3352(5) 0.3425(8) 0.4584(3) 0.0290(9) Uani 1 1 d . .
H1 H 0.410(7) 0.281(12) 0.518(5) 0.049(18) Uiso 1 1 d . .
O1 O 0.2588(4) 0.5435(7) 0.5716(2) 0.0358(9) Uani 1 1 d . .
O2 O 0.1592(4) 0.6504(7) 0.4075(2) 0.0320(8) Uani 1 1 d . .
O3 O 0.3241(3) 0.5129(6) 0.2113(2) 0.0248(7) Uani 1 1 d . .
O4 O 0.4719(3) 0.6879(7) 0.3492(2) 0.0309(8) Uani 1 1 d . .
C1 C 0.2437(5) 0.5251(10) 0.4727(3) 0.0283(11) Uani 1 1 d . .
C2 C 0.1626(6) 0.7233(11) 0.6008(3) 0.0367(13) Uani 1 1 d . .
H2A H 0.0560 0.6790 0.5712 0.044 Uiso 1 1 calc R U
H2B H 0.1793 0.8937 0.5788 0.044 Uiso 1 1 calc R U
C3 C 0.2066(5) 0.7081(10) 0.7132(3) 0.0283(10) Uani 1 1 d . .
C4 C 0.2959(5) 0.8893(10) 0.7719(4) 0.0330(11) Uani 1 1 d . .
H4 H 0.3252 1.0312 0.7415 0.040 Uiso 1 1 calc R U
C5 C 0.3429(6) 0.8635(11) 0.8757(4) 0.0343(12) Uani 1 1 d . .
H5 H 0.4040 0.9887 0.9159 0.041 Uiso 1 1 calc R U
C6 C 0.3018(5) 0.6588(11) 0.9206(3) 0.0326(11) Uani 1 1 d . .
H6 H 0.3350 0.6422 0.9914 0.039 Uiso 1 1 calc R U
C7 C 0.2113(6) 0.4750(9) 0.8619(3) 0.0319(11) Uani 1 1 d . .
H7 H 0.1821 0.3333 0.8926 0.038 Uiso 1 1 calc R U
C8 C 0.1643(5) 0.5013(10) 0.7587(3) 0.0297(11) Uani 1 1 d . .
H8 H 0.1025 0.3767 0.7185 0.036 Uiso 1 1 calc R U
C9 C 0.3470(5) 0.2915(9) 0.3596(3) 0.0253(10) Uani 1 1 d . .
H9 H 0.4271 0.1635 0.3665 0.030 Uiso 1 1 calc R U
C10 C 0.2062(5) 0.1962(9) 0.2819(3) 0.0262(10) Uani 1 1 d . .
H10A H 0.1151 0.2633 0.2947 0.031 Uiso 1 1 calc R U
H10B H 0.2020 0.0115 0.2819 0.031 Uiso 1 1 calc R U
C11 C 0.2224(5) 0.2952(9) 0.1823(3) 0.0239(10) Uani 1 1 d . .
C12 C 0.3895(5) 0.5195(8) 0.3100(3) 0.0227(9) Uani 1 1 d . .
C13 C 0.2978(6) 0.1108(9) 0.1306(3) 0.0306(11) Uani 1 1 d . .
H13A H 0.3208 0.1931 0.0742 0.046 Uiso 1 1 calc R U
H13B H 0.2309 -0.0308 0.1058 0.046 Uiso 1 1 calc R U
H13C H 0.3906 0.0508 0.1784 0.046 Uiso 1 1 calc R U
C14 C 0.0792(6) 0.3999(11) 0.1130(3) 0.0338(12) Uani 1 1 d . .
H14A H 0.0382 0.5247 0.1490 0.051 Uiso 1 1 calc R U
H14B H 0.0067 0.2646 0.0900 0.051 Uiso 1 1 calc R U
H14C H 0.0998 0.4783 0.0551 0.051 Uiso 1 1 calc R U

loop_
_atom_site_aniso_label
_atom_site_aniso_U_11
_atom_site_aniso_U_22
_atom_site_aniso_U_33
_atom_site_aniso_U_23
_atom_site_aniso_U_13
_atom_site_aniso_U_12
N1 0.032(2) 0.038(2) 0.0163(17) 0.0018(16) 0.0059(15) 0.0087(18)
O1 0.041(2) 0.052(2) 0.0164(15) 0.0052(15) 0.0108(13) 0.0204(17)
O2 0.031(2) 0.043(2) 0.0211(14) 0.0054(14) 0.0065(13) 0.0104(16)
O3 0.0262(17) 0.0291(16) 0.0171(14) -0.0008(12) 0.0035(12) -0.0045(13)
O4 0.0291(19) 0.0396(19) 0.0226(15) -0.0058(15) 0.0054(13) -0.0032(16)
C1 0.030(3) 0.039(3) 0.016(2) 0.0029(19) 0.0071(17) 0.006(2)
C2 0.040(3) 0.049(3) 0.023(2) 0.001(2) 0.012(2) 0.019(2)
C3 0.023(2) 0.042(3) 0.022(2) 0.002(2) 0.0105(17) 0.010(2)
C4 0.027(3) 0.039(3) 0.037(3) 0.002(2) 0.017(2) 0.003(2)
C5 0.025(3) 0.046(3) 0.032(2) -0.011(2) 0.009(2) 0.000(2)
C6 0.025(3) 0.051(3) 0.021(2) -0.003(2) 0.0071(18) 0.009(2)
C7 0.032(3) 0.040(3) 0.025(2) 0.0002(19) 0.0105(19) 0.003(2)
C8 0.026(3) 0.039(3) 0.024(2) -0.005(2) 0.0076(18) 0.004(2)
C9 0.027(3) 0.036(2) 0.0134(19) 0.0020(17) 0.0066(17) 0.0031(19)
C10 0.027(3) 0.032(2) 0.020(2) 0.0018(19) 0.0077(17) -0.001(2)
C11 0.023(3) 0.029(2) 0.0175(19) -0.0031(17) 0.0029(16) -0.0057(17)
C12 0.020(2) 0.031(2) 0.0159(19) -0.0040(17) 0.0026(16) 0.0011(19)
C13 0.042(3) 0.030(2) 0.022(2) -0.0025(17) 0.0126(19) -0.0015(19)
C14 0.029(3) 0.048(3) 0.021(2) 0.006(2) 0.0009(18) -0.003(2)

loop_
_atom_type_symbol
_atom_type_description
_atom_type_scat_dispersion_real
_atom_type_scat_dispersion_imag
_atom_type_scat_source
C C 0.0181 0.0091 'International Tables Vol C Tables 4.2.6.8 and 6.1.1.4'
H H 0.0000 0.0000 'International Tables Vol C Tables 4.2.6.8 and 6.1.1.4'
N N 0.0311 0.0180 'International Tables Vol C Tables 4.2.6.8 and 6.1.1.4'
O O 0.0492 0.0322 'International Tables Vol C Tables 4.2.6.8 and 6.1.1.4'

loop_
_geom_angle_atom_site_label_1
_geom_angle_atom_site_label_2
_geom_angle_atom_site_label_3
_geom_angle
C1 N1 C9 120.6(4)
C1 N1 H1 117(4)
C9 N1 H1 121(4)
C1 O1 C2 116.6(3)
C12 O3 C11 111.4(3)
O2 C1 O1 125.0(4)
O2 C1 N1 126.1(4)
O1 C1 N1 108.9(4)
O1 C2 C3 104.8(4)
O1 C2 H2A 110.8
C3 C2 H2A 110.8
O1 C2 H2B 110.8
C3 C2 H2B 110.8
H2A C2 H2B 108.9
C4 C3 C8 119.5(4)
C4 C3 C2 120.9(5)
C8 C3 C2 119.5(5)
C3 C4 C5 119.9(5)
C3 C4 H4 120.1
C5 C4 H4 120.1
C6 C5 C4 120.6(5)
C6 C5 H5 119.7
C4 C5 H5 119.7
C5 C6 C7 120.0(4)
C5 C6 H6 120.0
C7 C6 H6 120.0
C8 C7 C6 119.4(5)
C8 C7 H7 120.3
C6 C7 H7 120.3
C7 C8 C3 120.7(5)
C7 C8 H8 119.7
C3 C8 H8 119.7
N1 C9 C12 112.9(4)
N1 C9 C10 116.7(4)
C12 C9 C10 103.4(3)
N1 C9 H9 107.8
C12 C9 H9 107.8
C10 C9 H9 107.8
C9 C10 C11 103.5(4)
C9 C10 H10A 111.1
C11 C10 H10A 111.1
C9 C10 H10B 111.1
C11 C10 H10B 111.1
H10A C10 H10B 109.0
O3 C11 C14 105.1(4)
O3 C11 C13 106.9(4)
C14 C11 C13 112.8(4)
O3 C11 C10 104.5(3)
C14 C11 C10 113.6(4)
C13 C11 C10 113.0(4)
O4 C12 O3 121.7(4)
O4 C12 C9 127.9(4)
O3 C12 C9 110.4(4)
C11 C13 H13A 109.5
C11 C13 H13B 109.5
H13A C13 H13B 109.5
C11 C13 H13C 109.5
H13A C13 H13C 109.5
H13B C13 H13C 109.5
C11 C14 H14A 109.5
C11 C14 H14B 109.5
H14A C14 H14B 109.5
C11 C14 H14C 109.5
H14A C14 H14C 109.5
H14B C14 H14C 109.5

loop_
_geom_bond_atom_site_label_1
_geom_bond_atom_site_label_2
_geom_bond_distance
N1 C1 1.353(7)
N1 C9 1.442(5)
N1 H1 0.97(7)
O1 C1 1.350(5)
O1 C2 1.456(6)
O2 C1 1.216(6)
O3 C12 1.332(5)
O3 C11 1.484(5)
O4 C12 1.208(6)
C2 C3 1.502(6)
C2 H2A 0.9900
C2 H2B 0.9900
C3 C4 1.381(8)
C3 C8 1.391(8)
C4 C5 1.392(7)
C4 H4 0.9500
C5 C6 1.373(8)
C5 H5 0.9500
C6 C7 1.396(7)
C6 H6 0.9500
C7 C8 1.385(6)
C7 H7 0.9500
C8 H8 0.9500
C9 C12 1.515(7)
C9 C10 1.526(6)
C9 H9 1.0000
C10 C11 1.537(6)
C10 H10A 0.9900
C10 H10B 0.9900
C11 C14 1.511(7)
C11 C13 1.515(7)
C13 H13A 0.9800
C13 H13B 0.9800
C13 H13C 0.9800
C14 H14A 0.9800
C14 H14B 0.9800
C14 H14C 0.9800

loop_
_geom_hbond_atom_site_label_D
_geom_hbond_atom_site_label_H
_geom_hbond_atom_site_label_A
_geom_hbond_distance_DH
_geom_hbond_distance_HA
_geom_hbond_distance_DA
_geom_hbond_angle_DHA
_geom_hbond_site_symmetry_A
N1 H1 O4 0.97(7) 1.93(7) 2.881(5) 167(6) 2_646

loop_
_geom_torsion_atom_site_label_1
_geom_torsion_atom_site_label_2
_geom_torsion_atom_site_label_3
_geom_torsion_atom_site_label_4
_geom_torsion
C2 O1 C1 O2 1.8(8)
C2 O1 C1 N1 -177.0(5)
C9 N1 C1 O2 4.3(8)
C9 N1 C1 O1 -176.9(4)
C1 O1 C2 C3 -178.4(5)
O1 C2 C3 C4 102.8(5)
O1 C2 C3 C8 -73.3(6)
C8 C3 C4 C5 0.1(7)
C2 C3 C4 C5 -176.0(4)
C3 C4 C5 C6 0.3(7)
C4 C5 C6 C7 -0.4(7)
C5 C6 C7 C8 0.3(7)
C6 C7 C8 C3 0.1(7)
C4 C3 C8 C7 -0.3(7)
C2 C3 C8 C7 175.9(4)
C1 N1 C9 C12 55.4(6)
C1 N1 C9 C10 -64.3(6)
N1 C9 C10 C11 149.9(4)
C12 C9 C10 C11 25.2(5)
C12 O3 C11 C14 132.5(4)
C12 O3 C11 C13 -107.4(4)
C12 O3 C11 C10 12.6(5)
C9 C10 C11 O3 -23.3(5)
C9 C10 C11 C14 -137.3(4)
C9 C10 C11 C13 92.5(5)
C11 O3 C12 O4 -177.0(4)
C11 O3 C12 C9 4.0(5)
N1 C9 C12 O4 35.0(7)
C10 C9 C12 O4 162.1(5)
N1 C9 C12 O3 -146.1(4)
C10 C9 C12 O3 -19.0(5)
